data_7038491
loop_
_publ_author_name
'Hering-Junghans, Christian'
'Schulz, Axel'
'Thomas, Max'
'Villinger, Alexander'

_publ_section_title
;
 Synthesis of mono-, di-, and triaminobismuthanes and observation of C-C
 coupling of aromatic systems with bismuth(iii) chloride.
;
_journal_issue 14
_journal_name_full 'Dalton transactions (Cambridge, England : 2003)'
_journal_page_first 6053
_journal_page_last 6059
_journal_paper_doi 10.1039/c6dt00229c
_journal_volume 45
_journal_year 2016
_chemical_formula_moiety 'C26 H44 Li2 N2 O Si2'
_chemical_formula_sum 'C26 H44 Li2 N2 O Si2'
_chemical_formula_weight 470.69
_chemical_name_systematic
;
 ?
;
_space_group_crystal_system monoclinic
_space_group_IT_number 14
_space_group_name_Hall '-P 2ybc'
_space_group_name_H-M_alt 'P 1 21/c 1'
_symmetry_space_group_name_Hall '-P 2ybc'
_symmetry_space_group_name_H-M 'P 1 21/c 1'
_atom_sites_solution_hydrogens geom
_audit_creation_method SHELXL-2013
_audit_update_record
;
2016-01-15 deposited with the CCDC.
2016-02-18 downloaded from the CCDC.
;
_cell_angle_alpha 90
_cell_angle_beta 98.542(3)
_cell_angle_gamma 90
_cell_formula_units_Z 4
_cell_length_a 11.3711(6)
_cell_length_b 15.2605(8)
_cell_length_c 17.1661(9)
_cell_measurement_reflns_used 6774
_cell_measurement_temperature 173(2)
_cell_measurement_theta_max 25.94
_cell_measurement_theta_min 2.25
_cell_volume 2945.8(3)
_computing_cell_refinement 'Bruker Apex V7.51A'
_computing_data_collection 'Bruker Apex V7.51A'
_computing_data_reduction 'Bruker SAINT'
_computing_molecular_graphics 'ORTEP-3v2.01 (Farrugia, 1997)'
_computing_publication_material SHELXL-2013
_computing_structure_refinement 'SHELXL-2013 (Sheldrick, 2013)'
_computing_structure_solution 'SHELXS-2013 (Sheldrick, 2013)'
_diffrn_ambient_temperature 173(2)
_diffrn_measured_fraction_theta_full 0.999
_diffrn_measured_fraction_theta_max 1.000
_diffrn_measurement_device_type 'Bruker Apex Kappa II-CCD-diffractometer'
_diffrn_measurement_method 'phi and omega scans'
_diffrn_radiation_monochromator graphite
_diffrn_radiation_source 'sealed tube'
_diffrn_radiation_type MoK\a
_diffrn_radiation_wavelength 0.71073
_diffrn_reflns_av_R_equivalents 0.0588
_diffrn_reflns_av_unetI/netI 0.0508
_diffrn_reflns_Laue_measured_fraction_full 0.999
_diffrn_reflns_Laue_measured_fraction_max 1.000
_diffrn_reflns_limit_h_max 15
_diffrn_reflns_limit_h_min -15
_diffrn_reflns_limit_k_max 19
_diffrn_reflns_limit_k_min -21
_diffrn_reflns_limit_l_max 24
_diffrn_reflns_limit_l_min -24
_diffrn_reflns_number 44236
_diffrn_reflns_point_group_measured_fraction_full 0.999
_diffrn_reflns_point_group_measured_fraction_max 1.000
_diffrn_reflns_theta_full 25.242
_diffrn_reflns_theta_max 29.998
_diffrn_reflns_theta_min 1.794
_exptl_absorpt_coefficient_mu 0.139
_exptl_absorpt_correction_T_max 0.7462
_exptl_absorpt_correction_T_min 0.6864
_exptl_absorpt_correction_type multi-scan
_exptl_absorpt_process_details '(SADABS; Sheldrick, 2004)'
_exptl_crystal_colour colourless
_exptl_crystal_density_diffrn 1.061
_exptl_crystal_description block
_exptl_crystal_F_000 1024
_exptl_crystal_size_max 0.590
_exptl_crystal_size_mid 0.360
_exptl_crystal_size_min 0.210
_refine_diff_density_max 0.508
_refine_diff_density_min -0.210
_refine_diff_density_rms 0.045
_refine_ls_extinction_method none
_refine_ls_goodness_of_fit_ref 1.017
_refine_ls_hydrogen_treatment constr
_refine_ls_matrix_type full
_refine_ls_number_parameters 378
_refine_ls_number_reflns 8581
_refine_ls_number_restraints 28
_refine_ls_restrained_S_all 1.016
_refine_ls_R_factor_all 0.0930
_refine_ls_R_factor_gt 0.0485
_refine_ls_shift/su_max 0.001
_refine_ls_shift/su_mean 0.000
_refine_ls_structure_factor_coef Fsqd
_refine_ls_weighting_details 'w=1/[\s^2^(Fo^2^)+(0.0670P)^2^+0.3431P] where P=(Fo^2^+2Fc^2^)/3'
_refine_ls_weighting_scheme calc
_refine_ls_wR_factor_gt 0.1180
_refine_ls_wR_factor_ref 0.1422
_reflns_Friedel_coverage 0.000
_reflns_number_gt 5307
_reflns_number_total 8581
_reflns_threshold_expression 'I > 2\s(I)'
_cod_data_source_file c6dt00229c2.cif
_cod_data_source_block ch_mt39b
_cod_depositor_comments 'Adding full bibliography for 7038481--7038499.cif.'
_cod_database_code 7038491
_shelx_space_group_comment
;
The symmetry employed for this shelxl refinement is uniquely defined
by the following loop, which should always be used as a source of
symmetry information in preference to the above space-group names.
They are only intended as comments.
;
_shelx_estimated_absorpt_t_min 0.923
_shelx_estimated_absorpt_t_max 0.971
_shelxl_version_number 2013-4

loop_
_space_group_symop_operation_xyz
'x, y, z'
'-x, y+1/2, -z+1/2'
'-x, -y, -z'
'x, -y-1/2, z-1/2'

loop_
_atom_site_label
_atom_site_type_symbol
_atom_site_fract_x
_atom_site_fract_y
_atom_site_fract_z
_atom_site_U_iso_or_equiv
_atom_site_adp_type
_atom_site_occupancy
_atom_site_site_symmetry_order
_atom_site_calc_flag
_atom_site_refinement_flags_posn
_atom_site_refinement_flags_adp
_atom_site_refinement_flags_occupancy
_atom_site_disorder_assembly
_atom_site_disorder_group
Li1 Li 0.7779(2) 0.88157(19) 0.27704(18) 0.0421(7) Uani 1 1 d . . . . .
Si1 Si 0.56061(4) 0.87788(3) 0.36867(3) 0.04073(14) Uani 1 1 d . . . . .
N1 N 0.59780(11) 0.88789(9) 0.27647(7) 0.0340(3) Uani 1 1 d . . . . .
C1A C 0.5252(8) 0.8503(5) 0.2139(5) 0.0275(10) Uani 0.710(18) 1 d . . P A 1
C2A C 0.5533(6) 0.7662(5) 0.1825(4) 0.0350(9) Uani 0.710(18) 1 d . . P A 1
C3A C 0.4826(8) 0.7253(7) 0.1171(5) 0.0555(16) Uani 0.710(18) 1 d . . P A 1
H3A H 0.5056 0.6704 0.0979 0.067 Uiso 0.710(18) 1 calc R U P A 1
C4A C 0.3806(7) 0.7662(7) 0.0820(4) 0.0646(18) Uani 0.710(18) 1 d . . P A 1
H4A H 0.3302 0.7386 0.0400 0.078 Uiso 0.710(18) 1 calc R U P A 1
C5A C 0.3516(8) 0.8498(7) 0.1092(6) 0.0572(18) Uani 0.710(18) 1 d . . P A 1
H5A H 0.2827 0.8790 0.0836 0.069 Uiso 0.710(18) 1 calc R U P A 1
C6A C 0.4187(9) 0.8892(10) 0.1702(8) 0.0405(12) Uani 0.710(18) 1 d . . P A 1
C7A C 0.6676(8) 0.7189(7) 0.2173(6) 0.0521(14) Uani 0.710(18) 1 d . . P A 1
H7A1 H 0.6684 0.6601 0.1944 0.078 Uiso 0.710(18) 1 calc R U P A 1
H7A2 H 0.6711 0.7141 0.2746 0.078 Uiso 0.710(18) 1 calc R U P A 1
H7A3 H 0.7365 0.7520 0.2054 0.078 Uiso 0.710(18) 1 calc R U P A 1
C8A C 0.3892(10) 0.9835(6) 0.1931(7) 0.0543(17) Uani 0.710(18) 1 d . . P A 1
H8A1 H 0.4193 1.0250 0.1572 0.082 Uiso 0.710(18) 1 calc R U P A 1
H8A2 H 0.4266 0.9953 0.2472 0.082 Uiso 0.710(18) 1 calc R U P A 1
H8A3 H 0.3028 0.9900 0.1894 0.082 Uiso 0.710(18) 1 calc R U P A 1
C1B C 0.530(2) 0.8298(11) 0.2117(15) 0.0275(10) Uani 0.290(18) 1 d . . P A 2
C2B C 0.5790(13) 0.7531(12) 0.1943(10) 0.0350(9) Uani 0.290(18) 1 d . . P A 2
C3B C 0.511(2) 0.719(2) 0.1340(12) 0.0555(16) Uani 0.290(18) 1 d . . P A 2
H3B H 0.5344 0.6622 0.1184 0.067 Uiso 0.290(18) 1 calc R U P A 2
C4B C 0.4142(17) 0.7524(19) 0.0913(13) 0.0646(18) Uani 0.290(18) 1 d . . P A 2
H4B H 0.3769 0.7208 0.0466 0.078 Uiso 0.290(18) 1 calc R U P A 2
C5B C 0.369(2) 0.8256(19) 0.1082(16) 0.0572(18) Uani 0.290(18) 1 d . . P A 2
H5B H 0.2971 0.8463 0.0793 0.069 Uiso 0.290(18) 1 calc R U P A 2
C6B C 0.436(2) 0.879(3) 0.177(2) 0.0405(12) Uani 0.290(18) 1 d . . P A 2
C7B C 0.687(2) 0.7196(19) 0.2366(12) 0.0521(14) Uani 0.290(18) 1 d . . P A 2
H7B1 H 0.7549 0.7467 0.2167 0.078 Uiso 0.290(18) 1 calc R U P A 2
H7B2 H 0.6899 0.6559 0.2295 0.078 Uiso 0.290(18) 1 calc R U P A 2
H7B3 H 0.6908 0.7330 0.2927 0.078 Uiso 0.290(18) 1 calc R U P A 2
C8B C 0.389(3) 0.9631(17) 0.1882(18) 0.0543(17) Uani 0.290(18) 1 d . . P A 2
H8B1 H 0.4507 1.0075 0.1862 0.082 Uiso 0.290(18) 1 calc R U P A 2
H8B2 H 0.3614 0.9654 0.2396 0.082 Uiso 0.290(18) 1 calc R U P A 2
H8B3 H 0.3220 0.9746 0.1465 0.082 Uiso 0.290(18) 1 calc R U P A 2
C9 C 0.6089(3) 0.77134(18) 0.41667(14) 0.0851(8) Uani 1 1 d . . . . .
H9A H 0.5661 0.7232 0.3871 0.128 Uiso 1 1 calc R U . . .
H9B H 0.5913 0.7711 0.4709 0.128 Uiso 1 1 calc R U . . .
H9C H 0.6946 0.7638 0.4172 0.128 Uiso 1 1 calc R U . . .
C10 C 0.39762(17) 0.88439(17) 0.37401(12) 0.0653(6) Uani 1 1 d . . . . .
H10A H 0.3702 0.9448 0.3640 0.098 Uiso 1 1 calc R U . . .
H10B H 0.3831 0.8663 0.4265 0.098 Uiso 1 1 calc R U . . .
H10C H 0.3543 0.8455 0.3343 0.098 Uiso 1 1 calc R U . . .
C11 C 0.6359(2) 0.96830(17) 0.43063(13) 0.0740(7) Uani 1 1 d . . . . .
H11A H 0.7184 0.9736 0.4209 0.111 Uiso 1 1 calc R U . . .
H11B H 0.6349 0.9551 0.4864 0.111 Uiso 1 1 calc R U . . .
H11C H 0.5939 1.0235 0.4170 0.111 Uiso 1 1 calc R U . . .
Li2 Li 0.6353(2) 0.9814(2) 0.20564(19) 0.0468(7) Uani 1 1 d . . . . .
Si2 Si 0.80125(4) 0.95951(3) 0.09550(3) 0.03391(12) Uani 1 1 d . . . . .
N2 N 0.80388(11) 0.97219(8) 0.19453(7) 0.0326(3) Uani 1 1 d . . . . .
C12A C 0.8877(5) 1.0243(5) 0.2401(5) 0.0325(9) Uani 0.75(2) 1 d D . P B 1
C13A C 1.0111(4) 1.0038(5) 0.2553(3) 0.0364(9) Uani 0.75(2) 1 d D . P B 1
C14A C 1.0881(5) 1.0590(6) 0.3036(4) 0.0493(11) Uani 0.75(2) 1 d D . P B 1
H14A H 1.1707 1.0458 0.3124 0.059 Uiso 0.75(2) 1 calc R U P B 1
C15A C 1.0477(7) 1.1320(5) 0.3389(4) 0.0596(15) Uani 0.75(2) 1 d D . P B 1
H15A H 1.1011 1.1669 0.3738 0.072 Uiso 0.75(2) 1 calc R U P B 1
C16A C 0.9294(7) 1.1536(5) 0.3231(4) 0.0563(12) Uani 0.75(2) 1 d D . P B 1
H16A H 0.9016 1.2043 0.3468 0.068 Uiso 0.75(2) 1 calc R U P B 1
C17A C 0.8494(6) 1.1027(5) 0.2730(4) 0.0428(8) Uani 0.75(2) 1 d D . P B 1
C18A C 1.0594(5) 0.9249(5) 0.2187(4) 0.0435(9) Uani 0.75(2) 1 d D . P B 1
H18A H 1.0636 0.9369 0.1630 0.065 Uiso 0.75(2) 1 calc R U P B 1
H18B H 1.0070 0.8747 0.2228 0.065 Uiso 0.75(2) 1 calc R U P B 1
H18C H 1.1392 0.9117 0.2462 0.065 Uiso 0.75(2) 1 calc R U P B 1
C19A C 0.7203(7) 1.1297(8) 0.2557(8) 0.0593(10) Uani 0.75(2) 1 d D . P B 1
H19A H 0.6722 1.0899 0.2829 0.089 Uiso 0.75(2) 1 calc R U P B 1
H19B H 0.6935 1.1269 0.1988 0.089 Uiso 0.75(2) 1 calc R U P B 1
H19C H 0.7116 1.1897 0.2743 0.089 Uiso 0.75(2) 1 calc R U P B 1
C12B C 0.8773(13) 1.0406(14) 0.2386(16) 0.0325(9) Uani 0.25(2) 1 d D . P B 2
C13B C 1.0018(12) 1.0265(11) 0.2569(11) 0.0364(9) Uani 0.25(2) 1 d D . P B 2
C14B C 1.0677(13) 1.0801(13) 0.3139(11) 0.0493(11) Uani 0.25(2) 1 d D . P B 2
H14B H 1.1491 1.0671 0.3314 0.059 Uiso 0.25(2) 1 calc R U P B 2
C15B C 1.0165(17) 1.1508(13) 0.3446(12) 0.0596(15) Uani 0.25(2) 1 d D . P B 2
H15B H 1.0636 1.1890 0.3801 0.072 Uiso 0.25(2) 1 calc R U P B 2
C16B C 0.8978(17) 1.1665(13) 0.3242(14) 0.0563(12) Uani 0.25(2) 1 d D . P B 2
H16B H 0.8642 1.2172 0.3443 0.068 Uiso 0.25(2) 1 calc R U P B 2
C17B C 0.8244(14) 1.1102(15) 0.2748(15) 0.0428(8) Uani 0.25(2) 1 d D . P B 2
C18B C 1.0586(16) 0.9472(13) 0.2284(14) 0.0435(9) Uani 0.25(2) 1 d D . P B 2
H18D H 1.0637 0.9537 0.1722 0.065 Uiso 0.25(2) 1 calc R U P B 2
H18E H 1.0108 0.8954 0.2363 0.065 Uiso 0.25(2) 1 calc R U P B 2
H18F H 1.1387 0.9403 0.2579 0.065 Uiso 0.25(2) 1 calc R U P B 2
C19B C 0.6962(18) 1.134(2) 0.248(3) 0.0593(10) Uani 0.25(2) 1 d D . P B 2
H19D H 0.6837 1.1957 0.2586 0.089 Uiso 0.25(2) 1 calc R U P B 2
H19E H 0.6453 1.0979 0.2769 0.089 Uiso 0.25(2) 1 calc R U P B 2
H19F H 0.6761 1.1222 0.1915 0.089 Uiso 0.25(2) 1 calc R U P B 2
C20 C 0.64145(16) 0.96407(15) 0.04826(11) 0.0579(5) Uani 1 1 d . . . . .
H20A H 0.5973 0.9162 0.0686 0.087 Uiso 1 1 calc R U . . .
H20B H 0.6369 0.9581 -0.0090 0.087 Uiso 1 1 calc R U . . .
H20C H 0.6068 1.0203 0.0605 0.087 Uiso 1 1 calc R U . . .
C21 C 0.88201(17) 1.05035(12) 0.05334(11) 0.0495(5) Uani 1 1 d . . . . .
H21A H 0.8416 1.1060 0.0599 0.074 Uiso 1 1 calc R U . . .
H21B H 0.8829 1.0395 -0.0028 0.074 Uiso 1 1 calc R U . . .
H21C H 0.9639 1.0532 0.0808 0.074 Uiso 1 1 calc R U . . .
C22 C 0.8551(2) 0.85261(13) 0.06098(12) 0.0571(5) Uani 1 1 d . . . . .
H22A H 0.9391 0.8447 0.0827 0.086 Uiso 1 1 calc R U . . .
H22B H 0.8462 0.8524 0.0033 0.086 Uiso 1 1 calc R U . . .
H22C H 0.8083 0.8047 0.0788 0.086 Uiso 1 1 calc R U . . .
O1A O 0.9040(4) 0.8516(3) 0.3624(5) 0.0390(8) Uani 0.778(8) 1 d D . P B 1
C23A C 0.9508(6) 0.9075(6) 0.4279(8) 0.0480(7) Uani 0.778(8) 1 d D . P B 1
H23A H 0.9073 0.8981 0.4730 0.058 Uiso 0.778(8) 1 calc R U P B 1
H23B H 0.9439 0.9700 0.4123 0.058 Uiso 0.778(8) 1 calc R U P B 1
C24A C 1.0796(5) 0.8816(3) 0.4492(3) 0.0530(9) Uani 0.778(8) 1 d D . P B 1
H24A H 1.1304 0.9138 0.4167 0.064 Uiso 0.778(8) 1 calc R U P B 1
H24B H 1.1085 0.8931 0.5056 0.064 Uiso 0.778(8) 1 calc R U P B 1
C25A C 1.0789(3) 0.7860(2) 0.4319(3) 0.0578(9) Uani 0.778(8) 1 d D . P B 1
H25A H 1.0739 0.7516 0.4802 0.069 Uiso 0.778(8) 1 calc R U P B 1
H25B H 1.1520 0.7689 0.4109 0.069 Uiso 0.778(8) 1 calc R U P B 1
C26A C 0.9691(5) 0.7704(4) 0.3706(8) 0.0508(7) Uani 0.778(8) 1 d D . P B 1
H26A H 0.9930 0.7531 0.3195 0.061 Uiso 0.778(8) 1 calc R U P B 1
H26B H 0.9195 0.7231 0.3881 0.061 Uiso 0.778(8) 1 calc R U P B 1
O1B O 0.8952(14) 0.8365(14) 0.363(2) 0.0390(8) Uani 0.222(8) 1 d D . P B 2
C23B C 0.952(2) 0.896(2) 0.423(3) 0.0480(7) Uani 0.222(8) 1 d D . P B 2
H23C H 0.9237 0.8840 0.4738 0.058 Uiso 0.222(8) 1 calc R U P B 2
H23D H 0.9335 0.9572 0.4077 0.058 Uiso 0.222(8) 1 calc R U P B 2
C24B C 1.0835(18) 0.8792(10) 0.4301(11) 0.0530(9) Uani 0.222(8) 1 d D . P B 2
H24C H 1.1226 0.9259 0.4032 0.064 Uiso 0.222(8) 1 calc R U P B 2
H24D H 1.1200 0.8774 0.4861 0.064 Uiso 0.222(8) 1 calc R U P B 2
C25B C 1.0960(9) 0.7932(8) 0.3918(10) 0.0578(9) Uani 0.222(8) 1 d D . P B 2
H25C H 1.1423 0.7520 0.4291 0.069 Uiso 0.222(8) 1 calc R U P B 2
H25D H 1.1371 0.8001 0.3452 0.069 Uiso 0.222(8) 1 calc R U P B 2
C26B C 0.9690(15) 0.7590(14) 0.367(3) 0.0508(7) Uani 0.222(8) 1 d D . P B 2
H26C H 0.9614 0.7294 0.3154 0.061 Uiso 0.222(8) 1 calc R U P B 2
H26D H 0.9467 0.7173 0.4067 0.061 Uiso 0.222(8) 1 calc R U P B 2

loop_
_atom_site_aniso_label
_atom_site_aniso_U_11
_atom_site_aniso_U_22
_atom_site_aniso_U_33
_atom_site_aniso_U_23
_atom_site_aniso_U_13
_atom_site_aniso_U_12
Li1 0.0218(12) 0.0506(17) 0.0550(17) 0.0202(14) 0.0093(11) 0.0014(11)
Si1 0.0334(2) 0.0577(3) 0.0329(2) 0.0035(2) 0.01065(17) 0.0080(2)
N1 0.0279(6) 0.0416(8) 0.0337(7) 0.0028(6) 0.0089(5) 0.0009(5)
C1A 0.0286(11) 0.026(3) 0.0308(9) 0.002(2) 0.0144(7) -0.002(2)
C2A 0.030(3) 0.041(2) 0.036(2) 0.0058(15) 0.0131(18) 0.0021(17)
C3A 0.057(5) 0.072(2) 0.040(4) -0.014(3) 0.014(3) -0.024(3)
C4A 0.042(3) 0.116(4) 0.035(2) -0.011(2) 0.002(2) -0.025(4)
C5A 0.036(3) 0.097(6) 0.0375(11) 0.015(3) 0.0033(18) 0.001(2)
C6A 0.024(3) 0.066(4) 0.032(3) 0.0194(19) 0.005(2) 0.004(2)
C7A 0.058(4) 0.0464(12) 0.056(4) 0.002(3) 0.020(3) 0.012(2)
C8A 0.0415(10) 0.058(5) 0.066(2) 0.027(3) 0.0148(11) 0.019(3)
C1B 0.0286(11) 0.026(3) 0.0308(9) 0.002(2) 0.0144(7) -0.002(2)
C2B 0.030(3) 0.041(2) 0.036(2) 0.0058(15) 0.0131(18) 0.0021(17)
C3B 0.057(5) 0.072(2) 0.040(4) -0.014(3) 0.014(3) -0.024(3)
C4B 0.042(3) 0.116(4) 0.035(2) -0.011(2) 0.002(2) -0.025(4)
C5B 0.036(3) 0.097(6) 0.0375(11) 0.015(3) 0.0033(18) 0.001(2)
C6B 0.024(3) 0.066(4) 0.032(3) 0.0194(19) 0.005(2) 0.004(2)
C7B 0.058(4) 0.0464(12) 0.056(4) 0.002(3) 0.020(3) 0.012(2)
C8B 0.0415(10) 0.058(5) 0.066(2) 0.027(3) 0.0148(11) 0.019(3)
C9 0.109(2) 0.0959(19) 0.0610(14) 0.0368(13) 0.0472(14) 0.0404(16)
C10 0.0412(10) 0.1131(19) 0.0457(11) 0.0098(11) 0.0204(8) 0.0025(11)
C11 0.0621(13) 0.106(2) 0.0545(13) -0.0255(13) 0.0098(10) 0.0023(13)
Li2 0.0315(14) 0.0528(18) 0.0585(19) 0.0155(15) 0.0145(12) 0.0067(12)
Si2 0.0315(2) 0.0383(3) 0.0331(2) 0.00503(18) 0.00888(16) -0.00148(18)
N2 0.0276(6) 0.0370(7) 0.0346(7) 0.0001(5) 0.0089(5) -0.0028(5)
C12A 0.0388(12) 0.028(3) 0.0330(9) 0.0022(19) 0.0124(10) -0.0053(11)
C13A 0.0371(11) 0.033(3) 0.0401(9) 0.0028(18) 0.0085(9) -0.0099(14)
C14A 0.0428(17) 0.060(3) 0.0461(19) -0.0081(16) 0.0107(14) -0.0180(17)
C15A 0.070(3) 0.061(3) 0.0503(16) -0.0187(17) 0.017(2) -0.029(3)
C16A 0.080(4) 0.043(2) 0.0532(13) -0.0127(14) 0.033(2) -0.013(2)
C17A 0.052(2) 0.0400(17) 0.0422(11) -0.0033(10) 0.0251(19) -0.0055(18)
C18A 0.0295(8) 0.047(3) 0.054(2) -0.0048(19) 0.0075(10) 0.0020(17)
C19A 0.065(3) 0.0428(15) 0.077(3) -0.0063(19) 0.033(3) 0.011(3)
C12B 0.0388(12) 0.028(3) 0.0330(9) 0.0022(19) 0.0124(10) -0.0053(11)
C13B 0.0371(11) 0.033(3) 0.0401(9) 0.0028(18) 0.0085(9) -0.0099(14)
C14B 0.0428(17) 0.060(3) 0.0461(19) -0.0081(16) 0.0107(14) -0.0180(17)
C15B 0.070(3) 0.061(3) 0.0503(16) -0.0187(17) 0.017(2) -0.029(3)
C16B 0.080(4) 0.043(2) 0.0532(13) -0.0127(14) 0.033(2) -0.013(2)
C17B 0.052(2) 0.0400(17) 0.0422(11) -0.0033(10) 0.0251(19) -0.0055(18)
C18B 0.0295(8) 0.047(3) 0.054(2) -0.0048(19) 0.0075(10) 0.0020(17)
C19B 0.065(3) 0.0428(15) 0.077(3) -0.0063(19) 0.033(3) 0.011(3)
C20 0.0398(9) 0.0923(16) 0.0405(10) 0.0159(10) 0.0027(8) -0.0073(10)
C21 0.0488(10) 0.0503(11) 0.0527(11) 0.0107(9) 0.0185(8) -0.0029(8)
C22 0.0731(14) 0.0492(12) 0.0514(11) -0.0104(9) 0.0177(10) -0.0027(10)
O1A 0.0341(9) 0.038(2) 0.0431(7) 0.0044(18) 0.0008(9) 0.0015(11)
C23A 0.0481(10) 0.056(3) 0.040(2) -0.0032(17) 0.0036(9) 0.0056(12)
C24A 0.0478(11) 0.0681(15) 0.040(3) -0.0012(14) -0.0042(16) -0.0013(10)
C25A 0.0401(13) 0.0578(15) 0.071(3) 0.0103(17) -0.0077(15) 0.0059(11)
C26A 0.0459(10) 0.040(2) 0.0651(18) 0.0067(19) 0.0018(9) 0.0042(11)
O1B 0.0341(9) 0.038(2) 0.0431(7) 0.0044(18) 0.0008(9) 0.0015(11)
C23B 0.0481(10) 0.056(3) 0.040(2) -0.0032(17) 0.0036(9) 0.0056(12)
C24B 0.0478(11) 0.0681(15) 0.040(3) -0.0012(14) -0.0042(16) -0.0013(10)
C25B 0.0401(13) 0.0578(15) 0.071(3) 0.0103(17) -0.0077(15) 0.0059(11)
C26B 0.0459(10) 0.040(2) 0.0651(18) 0.0067(19) 0.0018(9) 0.0042(11)

loop_
_atom_type_symbol
_atom_type_description
_atom_type_scat_dispersion_real
_atom_type_scat_dispersion_imag
_atom_type_scat_source
C C 0.0033 0.0016 'International Tables Vol C Tables 4.2.6.8 and 6.1.1.4'
H H 0.0000 0.0000 'International Tables Vol C Tables 4.2.6.8 and 6.1.1.4'
N N 0.0061 0.0033 'International Tables Vol C Tables 4.2.6.8 and 6.1.1.4'
Si Si 0.0817 0.0704 'International Tables Vol C Tables 4.2.6.8 and 6.1.1.4'
O O 0.0106 0.0060 'International Tables Vol C Tables 4.2.6.8 and 6.1.1.4'
Li Li -0.0003 0.0001 'International Tables Vol C Tables 4.2.6.8 and 6.1.1.4'

loop_
_geom_angle_atom_site_label_1
_geom_angle_atom_site_label_2
_geom_angle_atom_site_label_3
_geom_angle
O1A Li1 N2 121.2(2)
O1B Li1 N2 127.5(7)
O1A Li1 N1 129.7(3)
O1B Li1 N1 126.1(9)
N2 Li1 N1 102.33(12)
O1A Li1 Li2 153.2(3)
O1B Li1 Li2 158.7(8)
N2 Li1 Li2 51.32(10)
N1 Li1 Li2 51.25(10)
O1A Li1 C12A 93.0(2)
N2 Li1 C12A 31.41(16)
N1 Li1 C12A 117.97(18)
Li2 Li1 C12A 70.36(16)
O1A Li1 Si1 99.6(3)
O1B Li1 Si1 96.7(9)
N2 Li1 Si1 124.87(12)
N1 Li1 Si1 30.40(6)
Li2 Li1 Si1 75.27(10)
C12A Li1 Si1 125.11(18)
N1 Si1 C9 112.97(9)
N1 Si1 C11 107.83(9)
C9 Si1 C11 108.16(13)
N1 Si1 C10 115.13(8)
C9 Si1 C10 104.65(12)
C11 Si1 C10 107.81(11)
N1 Si1 Li1 37.45(7)
C9 Si1 Li1 92.01(9)
C11 Si1 Li1 86.77(9)
C10 Si1 Li1 152.57(8)
C1A N1 Si1 118.9(4)
C1B N1 Si1 117.1(9)
C1A N1 Li2 88.9(4)
C1B N1 Li2 95.8(8)
Si1 N1 Li2 138.35(13)
C1A N1 Li1 117.8(4)
C1B N1 Li1 111.6(8)
Si1 N1 Li1 112.15(11)
Li2 N1 Li1 74.22(12)
N1 C1A C2A 121.4(6)
N1 C1A C6A 126.1(8)
C2A C1A C6A 112.5(10)
N1 C1A Li2 55.7(3)
C2A C1A Li2 125.3(5)
C6A C1A Li2 91.8(7)
C3A C2A C1A 123.6(6)
C3A C2A C7A 116.7(6)
C1A C2A C7A 119.7(6)
C4A C3A C2A 119.1(9)
C4A C3A H3A 120.4
C2A C3A H3A 120.4
C3A C4A C5A 119.2(7)
C3A C4A H4A 120.4
C5A C4A H4A 120.4
C6A C5A C4A 121.9(6)
C6A C5A H5A 119.1
C4A C5A H5A 119.1
C5A C6A C1A 123.6(12)
C5A C6A C8A 119.8(7)
C1A C6A C8A 116.5(12)
C2A C7A H7A1 109.5
C2A C7A H7A2 109.5
H7A1 C7A H7A2 109.5
C2A C7A H7A3 109.5
H7A1 C7A H7A3 109.5
H7A2 C7A H7A3 109.5
C6A C8A H8A1 109.5
C6A C8A H8A2 109.5
H8A1 C8A H8A2 109.5
C6A C8A H8A3 109.5
H8A1 C8A H8A3 109.5
H8A2 C8A H8A3 109.5
C2B C1B C6B 134(3)
C2B C1B N1 119.0(18)
C6B C1B N1 106(2)
C2B C1B Li2 123.8(16)
C6B C1B Li2 80.1(19)
N1 C1B Li2 48.4(6)
C3B C2B C1B 108.2(19)
C3B C2B C7B 128(2)
C1B C2B C7B 123(2)
C2B C3B C4B 128(3)
C2B C3B H3B 115.8
C4B C3B H3B 115.8
C5B C4B C3B 122(3)
C5B C4B H4B 118.8
C3B C4B H4B 118.8
C4B C5B C6B 118.0(18)
C4B C5B H5B 121.0
C6B C5B H5B 121.0
C1B C6B C8B 137(3)
C1B C6B C5B 108(3)
C8B C6B C5B 115(2)
C1B C6B Li2 70.3(17)
C8B C6B Li2 77(2)
C5B C6B Li2 138(2)
C2B C7B H7B1 109.5
C2B C7B H7B2 109.5
H7B1 C7B H7B2 109.5
C2B C7B H7B3 109.5
H7B1 C7B H7B3 109.5
H7B2 C7B H7B3 109.5
C6B C8B H8B1 109.5
C6B C8B H8B2 109.5
H8B1 C8B H8B2 109.5
C6B C8B H8B3 109.5
H8B1 C8B H8B3 109.5
H8B2 C8B H8B3 109.5
Si1 C9 H9A 109.5
Si1 C9 H9B 109.5
H9A C9 H9B 109.5
Si1 C9 H9C 109.5
H9A C9 H9C 109.5
H9B C9 H9C 109.5
Si1 C10 H10A 109.5
Si1 C10 H10B 109.5
H10A C10 H10B 109.5
Si1 C10 H10C 109.5
H10A C10 H10C 109.5
H10B C10 H10C 109.5
Si1 C11 H11A 109.5
Si1 C11 H11B 109.5
H11A C11 H11B 109.5
Si1 C11 H11C 109.5
H11A C11 H11C 109.5
H11B C11 H11C 109.5
N2 Li2 N1 108.31(14)
N2 Li2 C1A 118.5(2)
N1 Li2 C1A 35.5(2)
N2 Li2 Li1 54.05(10)
N1 Li2 Li1 54.52(10)
C1A Li2 Li1 76.1(2)
N2 Li2 C1B 113.6(5)
N1 Li2 C1B 35.8(6)
Li1 Li2 C1B 72.5(5)
N2 Li2 C6B 137.5(8)
N1 Li2 C6B 56.4(6)
Li1 Li2 C6B 101.9(6)
C1B Li2 C6B 29.6(7)
N2 Li2 Si2 35.17(7)
N1 Li2 Si2 123.10(14)
C1A Li2 Si2 110.1(2)
Li1 Li2 Si2 78.74(11)
C1B Li2 Si2 105.7(5)
C6B Li2 Si2 114.9(9)
N2 Si2 C21 111.41(8)
N2 Si2 C22 117.16(8)
C21 Si2 C22 108.78(9)
N2 Si2 C20 107.37(8)
C21 Si2 C20 107.77(9)
C22 Si2 C20 103.71(10)
N2 Si2 Li2 41.39(7)
C21 Si2 Li2 125.17(9)
C22 Si2 Li2 125.88(9)
C20 Si2 Li2 65.99(9)
C12A N2 Si2 122.3(4)
C12B N2 Si2 121.1(12)
C12A N2 Li2 120.2(3)
C12B N2 Li2 112.8(7)
Si2 N2 Li2 103.44(12)
C12A N2 Li1 98.9(4)
C12B N2 Li1 104.7(12)
Si2 N2 Li1 129.36(12)
Li2 N2 Li1 74.63(12)
N2 C12A C17A 118.8(3)
N2 C12A C13A 123.5(3)
C17A C12A C13A 117.7(3)
N2 C12A Li1 49.6(3)
C17A C12A Li1 114.7(6)
C13A C12A Li1 105.3(4)
C14A C13A C12A 119.4(3)
C14A C13A C18A 119.8(3)
C12A C13A C18A 120.8(3)
C15A C14A C13A 121.8(3)
C15A C14A H14A 119.1
C13A C14A H14A 119.1
C16A C15A C14A 119.2(3)
C16A C15A H15A 120.4
C14A C15A H15A 120.4
C15A C16A C17A 121.3(3)
C15A C16A H16A 119.3
C17A C16A H16A 119.3
C16A C17A C12A 120.4(3)
C16A C17A C19A 119.7(3)
C12A C17A C19A 119.9(3)
C13A C18A H18A 109.5
C13A C18A H18B 109.5
H18A C18A H18B 109.5
C13A C18A H18C 109.5
H18A C18A H18C 109.5
H18B C18A H18C 109.5
C17A C19A H19A 109.5
C17A C19A H19B 109.5
H19A C19A H19B 109.5
C17A C19A H19C 109.5
H19A C19A H19C 109.5
H19B C19A H19C 109.5
C17B C12B C13B 119.5(9)
C17B C12B N2 121.0(11)
C13B C12B N2 118.5(10)
C14B C13B C12B 118.6(8)
C14B C13B C18B 119.3(9)
C12B C13B C18B 121.1(9)
C15B C14B C13B 120.9(9)
C15B C14B H14B 119.6
C13B C14B H14B 119.6
C16B C15B C14B 120.1(9)
C16B C15B H15B 119.9
C14B C15B H15B 119.9
C15B C16B C17B 121.9(9)
C15B C16B H16B 119.1
C17B C16B H16B 119.1
C16B C17B C12B 118.5(9)
C16B C17B C19B 120.3(11)
C12B C17B C19B 120.1(11)
C13B C18B H18D 109.5
C13B C18B H18E 109.5
H18D C18B H18E 109.5
C13B C18B H18F 109.5
H18D C18B H18F 109.5
H18E C18B H18F 109.5
C17B C19B H19D 109.5
C17B C19B H19E 109.5
H19D C19B H19E 109.5
C17B C19B H19F 109.5
H19D C19B H19F 109.5
H19E C19B H19F 109.5
Si2 C20 H20A 109.5
Si2 C20 H20B 109.5
H20A C20 H20B 109.5
Si2 C20 H20C 109.5
H20A C20 H20C 109.5
H20B C20 H20C 109.5
Si2 C21 H21A 109.5
Si2 C21 H21B 109.5
H21A C21 H21B 109.5
Si2 C21 H21C 109.5
H21A C21 H21C 109.5
H21B C21 H21C 109.5
Si2 C22 H22A 109.5
Si2 C22 H22B 109.5
H22A C22 H22B 109.5
Si2 C22 H22C 109.5
H22A C22 H22C 109.5
H22B C22 H22C 109.5
C26A O1A C23A 107.9(3)
C26A O1A Li1 125.9(5)
C23A O1A Li1 126.2(5)
O1A C23A C24A 105.4(3)
O1A C23A H23A 110.7
C24A C23A H23A 110.7
O1A C23A H23B 110.7
C24A C23A H23B 110.7
H23A C23A H23B 108.8
C25A C24A C23A 103.4(3)
C25A C24A H24A 111.1
C23A C24A H24A 111.1
C25A C24A H24B 111.1
C23A C24A H24B 111.1
H24A C24A H24B 109.0
C24A C25A C26A 105.7(3)
C24A C25A H25A 110.6
C26A C25A H25A 110.6
C24A C25A H25B 110.6
C26A C25A H25B 110.6
H25A C25A H25B 108.7
O1A C26A C25A 106.7(3)
O1A C26A H26A 110.4
C25A C26A H26A 110.4
O1A C26A H26B 110.4
C25A C26A H26B 110.4
H26A C26A H26B 108.6
C26B O1B C23B 106.2(10)
C26B O1B Li1 131(2)
C23B O1B Li1 120(2)
O1B C23B C24B 106.7(10)
O1B C23B H23C 110.4
C24B C23B H23C 110.4
O1B C23B H23D 110.4
C24B C23B H23D 110.4
H23C C23B H23D 108.6
C25B C24B C23B 105.7(8)
C25B C24B H24C 110.6
C23B C24B H24C 110.6
C25B C24B H24D 110.6
C23B C24B H24D 110.6
H24C C24B H24D 108.7
C24B C25B C26B 105.9(8)
C24B C25B H25C 110.6
C26B C25B H25C 110.6
C24B C25B H25D 110.6
C26B C25B H25D 110.6
H25C C25B H25D 108.7
O1B C26B C25B 104.6(10)
O1B C26B H26C 110.8
C25B C26B H26C 110.8
O1B C26B H26D 110.8
C25B C26B H26D 110.8
H26C C26B H26D 108.9

loop_
_geom_bond_atom_site_label_1
_geom_bond_atom_site_label_2
_geom_bond_distance
Li1 O1A 1.947(6)
Li1 O1B 1.96(2)
Li1 N2 2.032(3)
Li1 N1 2.048(3)
Li1 Li2 2.421(4)
Li1 C12A 2.635(9)
Li1 Si1 3.120(3)
Si1 N1 1.7046(13)
Si1 C9 1.868(2)
Si1 C11 1.870(2)
Si1 C10 1.8718(19)
N1 C1A 1.378(9)
N1 C1B 1.54(2)
N1 Li2 1.962(3)
C1A C2A 1.446(8)
C1A C6A 1.454(10)
C1A Li2 2.375(9)
C2A C3A 1.424(8)
C2A C7A 1.529(8)
C3A C4A 1.375(8)
C3A H3A 0.9500
C4A C5A 1.416(13)
C4A H4A 0.9500
C5A C6A 1.342(19)
C5A H5A 0.9500
C6A C8A 1.541(17)
C7A H7A1 0.9800
C7A H7A2 0.9800
C7A H7A3 0.9800
C8A H8A1 0.9800
C8A H8A2 0.9800
C8A H8A3 0.9800
C1B C2B 1.35(2)
C1B C6B 1.37(3)
C1B Li2 2.61(2)
C2B C3B 1.30(2)
C2B C7B 1.43(2)
C3B C4B 1.34(2)
C3B H3B 0.9500
C4B C5B 1.28(4)
C4B H4B 0.9500
C5B C6B 1.54(5)
C5B H5B 0.9500
C6B C8B 1.42(4)
C6B Li2 2.73(4)
C7B H7B1 0.9800
C7B H7B2 0.9800
C7B H7B3 0.9800
C8B H8B1 0.9800
C8B H8B2 0.9800
C8B H8B3 0.9800
C9 H9A 0.9800
C9 H9B 0.9800
C9 H9C 0.9800
C10 H10A 0.9800
C10 H10B 0.9800
C10 H10C 0.9800
C11 H11A 0.9800
C11 H11B 0.9800
C11 H11C 0.9800
Li2 N2 1.960(3)
Li2 Si2 2.882(3)
Si2 N2 1.7070(13)
Si2 C21 1.8670(17)
Si2 C22 1.870(2)
Si2 C20 1.8779(18)
N2 C12A 1.390(5)
N2 C12B 1.473(15)
C12A C17A 1.418(3)
C12A C13A 1.423(3)
C13A C14A 1.395(3)
C13A C18A 1.500(3)
C14A C15A 1.379(4)
C14A H14A 0.9500
C15A C16A 1.372(4)
C15A H15A 0.9500
C16A C17A 1.392(4)
C16A H16A 0.9500
C17A C19A 1.511(4)
C18A H18A 0.9800
C18A H18B 0.9800
C18A H18C 0.9800
C19A H19A 0.9800
C19A H19B 0.9800
C19A H19C 0.9800
C12B C17B 1.410(8)
C12B C13B 1.420(8)
C13B C14B 1.404(8)
C13B C18B 1.489(8)
C14B C15B 1.368(8)
C14B H14B 0.9500
C15B C16B 1.364(8)
C15B H15B 0.9500
C16B C17B 1.393(8)
C16B H16B 0.9500
C17B C19B 1.505(8)
C18B H18D 0.9800
C18B H18E 0.9800
C18B H18F 0.9800
C19B H19D 0.9800
C19B H19E 0.9800
C19B H19F 0.9800
C20 H20A 0.9800
C20 H20B 0.9800
C20 H20C 0.9800
C21 H21A 0.9800
C21 H21B 0.9800
C21 H21C 0.9800
C22 H22A 0.9800
C22 H22B 0.9800
C22 H22C 0.9800
O1A C26A 1.440(3)
O1A C23A 1.449(3)
C23A C24A 1.509(4)
C23A H23A 0.9900
C23A H23B 0.9900
C24A C25A 1.489(4)
C24A H24A 0.9900
C24A H24B 0.9900
C25A C26A 1.528(6)
C25A H25A 0.9900
C25A H25B 0.9900
C26A H26A 0.9900
C26A H26B 0.9900
O1B C26B 1.445(8)
O1B C23B 1.448(8)
C23B C24B 1.504(9)
C23B H23C 0.9900
C23B H23D 0.9900
C24B C25B 1.485(8)
C24B H24C 0.9900
C24B H24D 0.9900
C25B C26B 1.535(10)
C25B H25C 0.9900
C25B H25D 0.9900
C26B H26C 0.9900
C26B H26D 0.9900

loop_
_geom_torsion_atom_site_label_1
_geom_torsion_atom_site_label_2
_geom_torsion_atom_site_label_3
_geom_torsion_atom_site_label_4
_geom_torsion
C9 Si1 N1 C1A 82.5(4)
C11 Si1 N1 C1A -158.0(4)
C10 Si1 N1 C1A -37.6(4)
Li1 Si1 N1 C1A 143.2(4)
C9 Si1 N1 C1B 70.2(9)
C11 Si1 N1 C1B -170.3(8)
C10 Si1 N1 C1B -49.9(9)
Li1 Si1 N1 C1B 130.8(9)
C9 Si1 N1 Li2 -151.53(18)
C11 Si1 N1 Li2 -32.07(19)
C10 Si1 N1 Li2 88.31(18)
Li1 Si1 N1 Li2 -90.91(19)
C9 Si1 N1 Li1 -60.62(16)
C11 Si1 N1 Li1 58.84(14)
C10 Si1 N1 Li1 179.23(14)
C1B N1 C1A C2A -16(6)
Si1 N1 C1A C2A -98.8(7)
Li2 N1 C1A C2A 113.7(7)
Li1 N1 C1A C2A 42.3(8)
C1B N1 C1A C6A 168(7)
Si1 N1 C1A C6A 84.2(10)
Li2 N1 C1A C6A -63.2(9)
Li1 N1 C1A C6A -134.6(9)
C1B N1 C1A Li2 -129(6)
Si1 N1 C1A Li2 147.4(2)
Li1 N1 C1A Li2 -71.5(2)
N1 C1A C2A C3A -178.8(7)
C6A C1A C2A C3A -1.5(12)
Li2 C1A C2A C3A -111.0(8)
N1 C1A C2A C7A -1.8(11)
C6A C1A C2A C7A 175.5(8)
Li2 C1A C2A C7A 66.0(9)
C1A C2A C3A C4A -1.2(12)
C7A C2A C3A C4A -178.2(8)
C2A C3A C4A C5A 3.1(13)
C3A C4A C5A C6A -2.4(15)
C4A C5A C6A C1A -0.5(18)
C4A C5A C6A C8A 174.9(10)
N1 C1A C6A C5A 179.5(10)
C2A C1A C6A C5A 2.3(15)
Li2 C1A C6A C5A 132.0(12)
N1 C1A C6A C8A 3.9(16)
C2A C1A C6A C8A -173.2(9)
Li2 C1A C6A C8A -43.6(10)
C1A N1 C1B C2B 162(8)
Si1 N1 C1B C2B -95.5(19)
Li2 N1 C1B C2B 111.0(18)
Li1 N1 C1B C2B 36(2)
C1A N1 C1B C6B -10(5)
Si1 N1 C1B C6B 93(2)
Li2 N1 C1B C6B -61(2)
Li1 N1 C1B C6B -135.9(19)
C1A N1 C1B Li2 51(6)
Si1 N1 C1B Li2 153.6(5)
Li1 N1 C1B Li2 -75.3(3)
C6B C1B C2B C3B -6(4)
N1 C1B C2B C3B -175.0(18)
Li2 C1B C2B C3B -117.9(19)
C6B C1B C2B C7B 173(3)
N1 C1B C2B C7B 4(3)
Li2 C1B C2B C7B 61(3)
C1B C2B C3B C4B 4(4)
C7B C2B C3B C4B -175(3)
C2B C3B C4B C5B -4(5)
C3B C4B C5B C6B 5(4)
C2B C1B C6B C8B -172(3)
N1 C1B C6B C8B -3(5)
Li2 C1B C6B C8B -44(4)
C2B C1B C6B C5B 7(5)
N1 C1B C6B C5B 177(2)
Li2 C1B C6B C5B 136(2)
C2B C1B C6B Li2 -128(3)
N1 C1B C6B Li2 41.4(11)
C4B C5B C6B C1B -5(4)
C4B C5B C6B C8B 174(3)
C4B C5B C6B Li2 75(4)
C21 Si2 N2 C12A -20.4(4)
C22 Si2 N2 C12A 105.8(4)
C20 Si2 N2 C12A -138.2(4)
Li2 Si2 N2 C12A -139.8(4)
C21 Si2 N2 C12B -8.1(7)
C22 Si2 N2 C12B 118.0(7)
C20 Si2 N2 C12B -125.9(7)
Li2 Si2 N2 C12B -127.5(7)
C21 Si2 N2 Li2 119.40(12)
C22 Si2 N2 Li2 -114.46(13)
C20 Si2 N2 Li2 1.61(14)
C21 Si2 N2 Li1 -159.60(13)
C22 Si2 N2 Li1 -33.46(16)
C20 Si2 N2 Li1 82.61(14)
Li2 Si2 N2 Li1 81.00(16)
C12B N2 C12A C17A 25(8)
Si2 N2 C12A C17A 111.6(8)
Li2 N2 C12A C17A -21.8(10)
Li1 N2 C12A C17A -99.1(8)
C12B N2 C12A C13A -154(9)
Si2 N2 C12A C13A -67.8(9)
Li2 N2 C12A C13A 158.9(6)
Li1 N2 C12A C13A 81.5(8)
C12B N2 C12A Li1 124(8)
Si2 N2 C12A Li1 -149.3(3)
Li2 N2 C12A Li1 77.4(3)
N2 C12A C13A C14A -178.3(7)
C17A C12A C13A C14A 2.3(11)
Li1 C12A C13A C14A -126.9(5)
N2 C12A C13A C18A 3.1(11)
C17A C12A C13A C18A -176.3(8)
Li1 C12A C13A C18A 54.5(7)
C12A C13A C14A C15A 1.7(10)
C18A C13A C14A C15A -179.7(6)
C13A C14A C15A C16A -3.3(10)
C14A C15A C16A C17A 0.8(11)
C15A C16A C17A C12A 3.3(13)
C15A C16A C17A C19A -178.8(10)
N2 C12A C17A C16A 175.8(7)
C13A C12A C17A C16A -4.8(13)
Li1 C12A C17A C16A 119.9(7)
N2 C12A C17A C19A -2.1(15)
C13A C12A C17A C19A 177.3(10)
Li1 C12A C17A C19A -58.0(12)
C12A N2 C12B C17B -145(11)
Si2 N2 C12B C17B 115(3)
Li2 N2 C12B C17B -8(3)
Li1 N2 C12B C17B -87(3)
C12A N2 C12B C13B 23(6)
Si2 N2 C12B C13B -77(3)
Li2 N2 C12B C13B 160.1(19)
Li1 N2 C12B C13B 81(2)
C17B C12B C13B C14B 3(4)
N2 C12B C13B C14B -165(2)
C17B C12B C13B C18B 172(3)
N2 C12B C13B C18B 4(4)
C12B C13B C14B C15B -7(4)
C18B C13B C14B C15B -176(2)
C13B C14B C15B C16B 5(4)
C14B C15B C16B C17B 3(4)
C15B C16B C17B C12B -7(4)
C15B C16B C17B C19B -175(3)
C13B C12B C17B C16B 4(4)
N2 C12B C17B C16B 172(2)
C13B C12B C17B C19B 172(3)
N2 C12B C17B C19B -20(5)
C26A O1A C23A C24A 29.6(9)
Li1 O1A C23A C24A -149.0(7)
O1A C23A C24A C25A -33.2(9)
C23A C24A C25A C26A 24.3(9)
C23A O1A C26A C25A -13.9(9)
Li1 O1A C26A C25A 164.7(6)
C24A C25A C26A O1A -7.2(10)
C26B O1B C23B C24B 32(3)
Li1 O1B C23B C24B -130(3)
O1B C23B C24B C25B -17(4)
C23B C24B C25B C26B -3(4)
C23B O1B C26B C25B -33(3)
Li1 O1B C26B C25B 126(2)
C24B C25B C26B O1B 22(3)
